data_7221335
loop_
_publ_author_name
'Brodersen, K.'
'Jensen, K.P.'
'Thiele, G.'

_publ_section_title
;
 Die Kristallstruktur des Tl10 Hg3 Cl16
;
_journal_name_full
;
Zeitschrift fuer Naturforschung, Teil B. Anorganische Chemie, Organische 
Chemie (33,1978-41,1986)
;
_journal_page_first 259
_journal_page_last 264
_journal_volume 35
_journal_year 1980
_chemical_formula_sum 'Cl16 Hg3 Tl10'
_chemical_name_systematic 'Tl10 Hg3 Cl16'
_space_group_IT_number 87
_symmetry_space_group_name_Hall '-I 4'
_symmetry_space_group_name_H-M 'I 4/m'
_cell_angle_alpha 90
_cell_angle_beta 90
_cell_angle_gamma 90
_cell_formula_units_Z 2
_cell_length_a 8.49
_cell_length_b 8.49
_cell_length_c 23.729
_cell_volume 1710.389
_citation_journal_id_ASTM ZNBAD2
_cod_data_source_file Brodersen_ZNBAD2_1980_918.cif
_cod_data_source_block Cl16Hg3Tl10
_cod_database_code 7221335

loop_
_symmetry_equiv_pos_as_xyz
x,y,z
-y,x,z
-x,-y,z
y,-x,z
-x,-y,-z
y,-x,-z
x,y,-z
-y,x,-z
x+1/2,y+1/2,z+1/2
-y+1/2,x+1/2,z+1/2
-x+1/2,-y+1/2,z+1/2
y+1/2,-x+1/2,z+1/2
-x+1/2,-y+1/2,-z+1/2
y+1/2,-x+1/2,-z+1/2
x+1/2,y+1/2,-z+1/2
-y+1/2,x+1/2,-z+1/2

loop_
_atom_site_label
_atom_site_type_symbol
_atom_site_fract_x
_atom_site_fract_y
_atom_site_fract_z
_atom_site_occupancy
_atom_site_U_iso_or_equiv
Cl1 Cl-1 0 0 0.0995 1 0.0
Cl3 Cl-1 0 0 0.3971 1 0.0
Hg1 Hg+2 0 0 0 1 0.0
Cl4 Cl-1 0.2404 0.1624 0.1865 1 0.0
Hg2 Hg+2 0 0.5 0.25 1 0.0
Tl2 Tl+1 0 0 0.2581 1 0.0
Cl2 Cl-1 0.3315 0.1526 0 1 0.0
Tl1 Tl+1 0.1689 0.3641 0.0896 1 0.0
